data_8106374
loop_
_publ_author_name
'Liu, Fang'
'Jia, Guo-Kai'
'Ou, Guang-Chuan'

_publ_section_title
;
 Crystal structure of
 (4-(4-chlorophenyl)-5-ethyl-1,3-dioxane-5-carboxylato-\k2
 O,O&#x2032;)-(5,5,7,12,12,14-hexamethyl-1,4,8,11-tetraazacyclotetradecane-\k4
 N,N&#x2032;,N&#x2032;&#x2032;,N&#x2032;&#x2032;&#x2032;)nickel(II)
 perchlorate monohydrate, C29H52Cl2N4NiO9
;
_journal_issue 6
_journal_name_full 'Zeitschrift f\"ur Kristallographie - New Crystal Structures'
_journal_page_first 993
_journal_page_last 995
_journal_paper_doi 10.1515/ncrs-2018-0095
_journal_volume 233
_journal_year 2018
_chemical_formula_sum 'C29 H52 Cl2 N4 Ni O9'
_chemical_formula_weight 730.35
_space_group_crystal_system monoclinic
_space_group_IT_number 14
_space_group_name_Hall '-P 2yn'
_space_group_name_H-M_alt 'P 1 21/n 1'
_atom_sites_solution_hydrogens mixed
_cell_angle_alpha 90
_cell_angle_beta 93.344(2)
_cell_angle_gamma 90
_cell_formula_units_Z 4
_cell_length_a 10.8347(19)
_cell_length_b 14.502(3)
_cell_length_c 21.731(4)
_cell_measurement_reflns_used 9901
_cell_measurement_temperature 296(2)
_cell_measurement_theta_max 27.41
_cell_measurement_theta_min 2.34
_cell_volume 3408.7(11)
_computing_cell_refinement 'Bruker SMART'
_computing_data_collection 'Bruker SMART'
_computing_data_reduction 'Bruker SAINT'
_computing_molecular_graphics 'Bruker SHELXTL'
_computing_publication_material 'Bruker SHELXTL'
_computing_structure_refinement 'SHELXL-2014/7 (Sheldrick, 2014)'
_computing_structure_solution 'Bruker SHELXTL'
_diffrn_ambient_temperature 296(2)
_diffrn_measured_fraction_theta_full 0.997
_diffrn_measured_fraction_theta_max 0.972
_diffrn_measurement_device_type 'CCD area detector'
_diffrn_measurement_method 'phi and omega scans'
_diffrn_radiation_type MoK\a
_diffrn_radiation_wavelength 0.71073
_diffrn_reflns_av_R_equivalents 0.0191
_diffrn_reflns_av_unetI/netI 0.0148
_diffrn_reflns_Laue_measured_fraction_full 0.997
_diffrn_reflns_Laue_measured_fraction_max 0.972
_diffrn_reflns_limit_h_max 14
_diffrn_reflns_limit_h_min -14
_diffrn_reflns_limit_k_max 18
_diffrn_reflns_limit_k_min -18
_diffrn_reflns_limit_l_max 28
_diffrn_reflns_limit_l_min -28
_diffrn_reflns_number 37399
_diffrn_reflns_point_group_measured_fraction_full 0.997
_diffrn_reflns_point_group_measured_fraction_max 0.972
_diffrn_reflns_theta_full 25.242
_diffrn_reflns_theta_max 27.519
_diffrn_reflns_theta_min 1.689
_exptl_absorpt_coefficient_mu 0.782
_exptl_absorpt_correction_T_max 0.7992
_exptl_absorpt_correction_T_min 0.7203
_exptl_absorpt_correction_type multi-scan
_exptl_absorpt_process_details 'SADABS (Sheldrick, 1996)'
_exptl_crystal_colour blue
_exptl_crystal_density_diffrn 1.423
_exptl_crystal_description peism
_exptl_crystal_F_000 1552
_exptl_crystal_size_max 0.450
_exptl_crystal_size_mid 0.420
_exptl_crystal_size_min 0.300
_refine_diff_density_max 0.806
_refine_diff_density_min -0.585
_refine_diff_density_rms 0.052
_refine_ls_extinction_coef .
_refine_ls_extinction_method none
_refine_ls_goodness_of_fit_ref 1.029
_refine_ls_hydrogen_treatment mixed
_refine_ls_matrix_type full
_refine_ls_number_parameters 419
_refine_ls_number_reflns 7623
_refine_ls_number_restraints 9
_refine_ls_restrained_S_all 1.034
_refine_ls_R_factor_all 0.0424
_refine_ls_R_factor_gt 0.0360
_refine_ls_shift/su_max 0.001
_refine_ls_shift/su_mean 0.000
_refine_ls_structure_factor_coef Fsqd
_refine_ls_weighting_details 'w=1/[\s^2^(Fo^2^)+(0.0515P)^2^+2.2315P] where P=(Fo^2^+2Fc^2^)/3'
_refine_ls_weighting_scheme calc
_refine_ls_wR_factor_gt 0.0963
_refine_ls_wR_factor_ref 0.1009
_reflns_Friedel_coverage 0.000
_reflns_Friedel_fraction_full .
_reflns_Friedel_fraction_max .
_reflns_number_gt 6625
_reflns_number_total 7623
_reflns_threshold_expression 'I > 2\s(I)'
_cod_data_source_file suppl_ncrs-2018-0095_suppl.cif
_cod_data_source_block 1
_cod_original_cell_volume 3408.6(10)
_cod_original_sg_symbol_H-M 'P 21/n'
_cod_database_code 8106374
_shelx_space_group_comment
; 
The symmetry employed for this shelxl refinement is uniquely defined 
by the following loop, which should always be used as a source of 
symmetry information in preference to the above space-group names. 
They are only intended as comments. 
;
_shelx_estimated_absorpt_t_min 0.720
_shelx_estimated_absorpt_t_max 0.799

loop_
_space_group_symop_operation_xyz
'x, y, z'
'-x+1/2, y+1/2, -z+1/2'
'-x, -y, -z'
'x-1/2, -y-1/2, z-1/2'

loop_
_atom_site_label
_atom_site_type_symbol
_atom_site_fract_x
_atom_site_fract_y
_atom_site_fract_z
_atom_site_U_iso_or_equiv
_atom_site_adp_type
_atom_site_occupancy
_atom_site_site_symmetry_order
_atom_site_calc_flag
_atom_site_refinement_flags_posn
_atom_site_refinement_flags_adp
_atom_site_refinement_flags_occupancy
_atom_site_disorder_assembly
_atom_site_disorder_group
Ni1 Ni 0.26359(2) 0.52040(2) 0.16501(2) 0.02486(8) Uani 1 1 d . . . . .
Cl2 Cl -0.34104(7) 0.02911(5) 0.00498(4) 0.0705(2) Uani 1 1 d . . . . .
N1 N 0.09651(14) 0.51940(11) 0.10828(7) 0.0305(3) Uani 1 1 d . . . . .
H1C H 0.1159 0.4846 0.0714 0.037 Uiso 1 1 calc R U . . .
N3 N 0.42254(14) 0.53193(11) 0.22709(7) 0.0294(3) Uani 1 1 d . . . . .
H3A H 0.4565 0.4695 0.2313 0.035 Uiso 1 1 calc R U . . .
O2 O 0.34195(13) 0.46143(9) 0.08699(6) 0.0351(3) Uani 1 1 d . . . . .
O4 O 0.17587(14) 0.28523(10) 0.00549(6) 0.0389(3) Uani 1 1 d . . . . .
N2 N 0.27869(14) 0.65691(10) 0.13539(7) 0.0295(3) Uani 1 1 d . . . . .
H2C H 0.2389 0.6962 0.1651 0.035 Uiso 1 1 calc R U . . .
O1 O 0.29848(12) 0.36685(9) 0.16072(6) 0.0344(3) Uani 1 1 d . . . . .
O3 O 0.21761(13) 0.18276(10) 0.08573(6) 0.0397(3) Uani 1 1 d . . . . .
N4 N 0.16406(13) 0.53492(10) 0.24460(7) 0.0265(3) Uani 1 1 d . . . . .
H4D H 0.1503 0.6012 0.2499 0.032 Uiso 1 1 calc R U . . .
C14 C -0.01813(17) 0.47499(14) 0.13036(9) 0.0343(4) Uani 1 1 d . . . . .
C18 C 0.37371(18) 0.30143(13) 0.06555(9) 0.0333(4) Uani 1 1 d . . . . .
C17 C 0.33519(16) 0.38038(13) 0.10742(8) 0.0295(4) Uani 1 1 d . . . . .
C11 C 0.04105(17) 0.48930(13) 0.24930(9) 0.0316(4) Uani 1 1 d . . . . .
H11 H 0.0537 0.4224 0.2503 0.038 Uiso 1 1 calc R U . . .
C13 C -0.04677(17) 0.51258(14) 0.19390(9) 0.0336(4) Uani 1 1 d . . . . .
H13A H -0.0513 0.5792 0.1907 0.040 Uiso 1 1 calc R U . . .
H13B H -0.1285 0.4910 0.2029 0.040 Uiso 1 1 calc R U . . .
C3 C 0.40550(18) 0.69357(13) 0.12869(9) 0.0335(4) Uani 1 1 d . . . . .
H3 H 0.4454 0.6557 0.0982 0.040 Uiso 1 1 calc R U . . .
C21 C 0.34589(19) 0.20577(14) 0.09103(10) 0.0377(4) Uani 1 1 d . . . . .
H21A H 0.3917 0.1601 0.0691 0.045 Uiso 1 1 calc R U . . .
H21B H 0.3745 0.2033 0.1341 0.045 Uiso 1 1 calc R U . . .
C24 C 0.0396(2) 0.15631(14) 0.01918(9) 0.0379(4) Uani 1 1 d . . . . .
C5 C 0.48196(19) 0.68724(14) 0.18932(9) 0.0362(4) Uani 1 1 d . . . . .
H5A H 0.4328 0.7123 0.2213 0.043 Uiso 1 1 calc R U . . .
H5B H 0.5532 0.7272 0.1865 0.043 Uiso 1 1 calc R U . . .
C10 C 0.25306(17) 0.50647(15) 0.29512(9) 0.0340(4) Uani 1 1 d . . . . .
H10A H 0.2648 0.4402 0.2940 0.041 Uiso 1 1 calc R U . . .
H10B H 0.2213 0.5225 0.3345 0.041 Uiso 1 1 calc R U . . .
C1 C 0.07826(19) 0.61579(15) 0.08696(10) 0.0403(5) Uani 1 1 d . . . . .
H1A H 0.0360 0.6506 0.1175 0.048 Uiso 1 1 calc R U . . .
H1B H 0.0274 0.6165 0.0487 0.048 Uiso 1 1 calc R U . . .
C19 C 0.5133(2) 0.31096(17) 0.05644(12) 0.0490(5) Uani 1 1 d . . . . .
H19A H 0.5352 0.2690 0.0241 0.059 Uiso 1 1 calc R U . . .
H19B H 0.5295 0.3732 0.0426 0.059 Uiso 1 1 calc R U . . .
C9 C 0.37464(17) 0.55461(15) 0.28784(9) 0.0351(4) Uani 1 1 d . . . . .
H9A H 0.3634 0.6208 0.2911 0.042 Uiso 1 1 calc R U . . .
H9B H 0.4340 0.5354 0.3205 0.042 Uiso 1 1 calc R U . . .
C7 C 0.59570(19) 0.54337(16) 0.16040(11) 0.0437(5) Uani 1 1 d . . . . .
H7A H 0.6347 0.4886 0.1769 0.066 Uiso 1 1 calc R U . . .
H7B H 0.6573 0.5836 0.1451 0.066 Uiso 1 1 calc R U . . .
H7C H 0.5372 0.5271 0.1273 0.066 Uiso 1 1 calc R U . . .
C12 C -0.0210(2) 0.51756(18) 0.30777(10) 0.0472(5) Uani 1 1 d . . . . .
H12A H 0.0344 0.5062 0.3431 0.071 Uiso 1 1 calc R U . . .
H12B H -0.0952 0.4823 0.3112 0.071 Uiso 1 1 calc R U . . .
H12C H -0.0411 0.5820 0.3058 0.071 Uiso 1 1 calc R U . . .
C2 C 0.2013(2) 0.65943(15) 0.07704(9) 0.0397(5) Uani 1 1 d . . . . .
H2A H 0.2422 0.6263 0.0452 0.048 Uiso 1 1 calc R U . . .
H2B H 0.1895 0.7228 0.0636 0.048 Uiso 1 1 calc R U . . .
C23 C 0.1700(2) 0.19155(14) 0.02419(9) 0.0377(4) Uani 1 1 d . . . . .
H23 H 0.2203 0.1543 -0.0024 0.045 Uiso 1 1 calc R U . . .
C22 C 0.3028(2) 0.31099(16) 0.00260(9) 0.0407(5) Uani 1 1 d . . . . .
H22A H 0.3076 0.3744 -0.0113 0.049 Uiso 1 1 calc R U . . .
H22B H 0.3413 0.2722 -0.0272 0.049 Uiso 1 1 calc R U . . .
C6 C 0.52901(17) 0.59238(14) 0.21085(9) 0.0341(4) Uani 1 1 d . . . . .
C27 C -0.1944(2) 0.07955(15) 0.00986(12) 0.0462(5) Uani 1 1 d . . . . .
C15 C -0.1293(2) 0.4952(2) 0.08481(11) 0.0511(6) Uani 1 1 d . . . . .
H15A H -0.1509 0.5592 0.0872 0.077 Uiso 1 1 calc R U . . .
H15B H -0.1985 0.4581 0.0952 0.077 Uiso 1 1 calc R U . . .
H15C H -0.1078 0.4808 0.0437 0.077 Uiso 1 1 calc R U . . .
C26 C -0.1247(2) 0.08056(18) -0.04062(12) 0.0551(6) Uani 1 1 d . . . . .
H26 H -0.1558 0.0556 -0.0778 0.066 Uiso 1 1 calc R U . . .
C28 C -0.1507(2) 0.11636(17) 0.06520(12) 0.0497(5) Uani 1 1 d . . . . .
H28 H -0.1990 0.1158 0.0992 0.060 Uiso 1 1 calc R U . . .
C4 C 0.4040(2) 0.79333(16) 0.10613(12) 0.0501(6) Uani 1 1 d . . . . .
H4A H 0.3595 0.7969 0.0667 0.075 Uiso 1 1 calc R U . . .
H4B H 0.4873 0.8142 0.1024 0.075 Uiso 1 1 calc R U . . .
H4C H 0.3642 0.8316 0.1351 0.075 Uiso 1 1 calc R U . . .
C29 C -0.0330(2) 0.15441(16) 0.06931(10) 0.0445(5) Uani 1 1 d . . . . .
H29 H -0.0025 0.1792 0.1066 0.053 Uiso 1 1 calc R U . . .
C25 C -0.0079(2) 0.11880(17) -0.03608(11) 0.0491(5) Uani 1 1 d . . . . .
H25 H 0.0396 0.1195 -0.0704 0.059 Uiso 1 1 calc R U . . .
C8 C 0.62207(19) 0.60658(18) 0.26621(11) 0.0472(5) Uani 1 1 d . . . . .
H8A H 0.5863 0.6459 0.2959 0.071 Uiso 1 1 calc R U . . .
H8B H 0.6959 0.6346 0.2525 0.071 Uiso 1 1 calc R U . . .
H8C H 0.6422 0.5480 0.2848 0.071 Uiso 1 1 calc R U . . .
C16 C 0.0032(2) 0.37139(16) 0.13215(12) 0.0488(5) Uani 1 1 d . . . . .
H16A H 0.0133 0.3492 0.0911 0.073 Uiso 1 1 calc R U . . .
H16B H -0.0667 0.3416 0.1488 0.073 Uiso 1 1 calc R U . . .
H16C H 0.0763 0.3580 0.1577 0.073 Uiso 1 1 calc R U . . .
C20 C 0.5958(2) 0.2913(2) 0.11373(15) 0.0651(7) Uani 1 1 d . . . . .
H20A H 0.5715 0.3297 0.1469 0.098 Uiso 1 1 calc R U . . .
H20B H 0.6802 0.3042 0.1055 0.098 Uiso 1 1 calc R U . . .
H20C H 0.5880 0.2277 0.1250 0.098 Uiso 1 1 calc R U . . .
Cl1 Cl 0.82771(6) 0.82560(4) 0.19051(3) 0.05458(16) Uani 1 1 d . . . . .
O5 O 0.7527(2) 0.8441(2) 0.23994(11) 0.0928(7) Uani 1 1 d . . . . .
O7 O 0.7664(3) 0.8636(4) 0.13739(14) 0.1602(18) Uani 1 1 d . U . . .
O6 O 0.9437(2) 0.8692(2) 0.19691(14) 0.1018(9) Uani 1 1 d . . . . .
O8 O 0.8442(4) 0.7349(2) 0.1815(3) 0.203(3) Uani 1 1 d . . . . .
O1W O 0.34802(17) 0.24713(12) 0.25914(8) 0.0539(4) Uani 1 1 d D . . . .
H1WB H 0.322(2) 0.2800(17) 0.2283(9) 0.065 Uiso 1 1 d D U . . .
H1WA H 0.4210(13) 0.2635(19) 0.2701(11) 0.065 Uiso 1 1 d D U . . .

loop_
_atom_site_aniso_label
_atom_site_aniso_U_11
_atom_site_aniso_U_22
_atom_site_aniso_U_33
_atom_site_aniso_U_23
_atom_site_aniso_U_13
_atom_site_aniso_U_12
Ni1 0.02342(12) 0.02491(12) 0.02632(12) 0.00074(8) 0.00209(8) 0.00273(8)
Cl2 0.0543(4) 0.0492(4) 0.1050(6) 0.0099(3) -0.0225(4) -0.0115(3)
N1 0.0262(7) 0.0348(8) 0.0301(8) -0.0030(6) -0.0004(6) 0.0041(6)
N3 0.0236(7) 0.0303(8) 0.0344(8) 0.0015(6) 0.0011(6) 0.0008(6)
O2 0.0374(7) 0.0293(7) 0.0393(7) 0.0006(5) 0.0080(6) 0.0059(5)
O4 0.0429(8) 0.0377(8) 0.0356(7) 0.0022(6) -0.0026(6) 0.0058(6)
N2 0.0311(8) 0.0274(7) 0.0301(8) 0.0022(6) 0.0041(6) 0.0035(6)
O1 0.0357(7) 0.0350(7) 0.0329(7) -0.0012(5) 0.0059(5) 0.0030(6)
O3 0.0413(8) 0.0368(7) 0.0396(8) 0.0039(6) -0.0076(6) 0.0017(6)
N4 0.0230(7) 0.0283(7) 0.0280(7) 0.0006(6) 0.0012(6) 0.0003(6)
C14 0.0239(9) 0.0389(10) 0.0399(10) -0.0083(8) 0.0002(7) 0.0012(7)
C18 0.0322(9) 0.0326(9) 0.0353(10) -0.0042(8) 0.0039(8) 0.0070(7)
C17 0.0219(8) 0.0319(9) 0.0345(9) -0.0030(7) 0.0008(7) 0.0051(7)
C11 0.0270(9) 0.0315(9) 0.0363(10) 0.0011(7) 0.0031(7) -0.0028(7)
C13 0.0238(8) 0.0391(10) 0.0380(10) -0.0037(8) 0.0023(7) 0.0024(7)
C3 0.0351(10) 0.0285(9) 0.0379(10) 0.0022(7) 0.0106(8) 0.0017(7)
C21 0.0392(11) 0.0311(10) 0.0421(11) -0.0031(8) -0.0049(8) 0.0086(8)
C24 0.0445(11) 0.0295(9) 0.0387(10) -0.0032(8) -0.0067(9) 0.0065(8)
C5 0.0339(10) 0.0318(10) 0.0433(11) -0.0019(8) 0.0046(8) -0.0055(8)
C10 0.0288(9) 0.0451(11) 0.0281(9) 0.0069(8) 0.0005(7) 0.0004(8)
C1 0.0373(10) 0.0412(11) 0.0412(11) 0.0056(9) -0.0069(8) 0.0093(9)
C19 0.0376(11) 0.0489(13) 0.0617(14) -0.0108(11) 0.0145(10) 0.0088(10)
C9 0.0288(9) 0.0468(11) 0.0293(9) 0.0008(8) -0.0028(7) -0.0022(8)
C7 0.0294(10) 0.0479(12) 0.0549(13) -0.0007(10) 0.0118(9) 0.0036(9)
C12 0.0338(11) 0.0696(16) 0.0391(11) -0.0020(10) 0.0097(9) -0.0084(10)
C2 0.0446(11) 0.0383(11) 0.0356(10) 0.0098(8) -0.0018(8) 0.0040(9)
C23 0.0435(11) 0.0324(10) 0.0364(10) -0.0037(8) -0.0034(8) 0.0077(8)
C22 0.0470(12) 0.0426(11) 0.0327(10) -0.0014(8) 0.0049(8) 0.0049(9)
C6 0.0238(8) 0.0372(10) 0.0413(10) 0.0017(8) 0.0023(7) -0.0017(7)
C27 0.0446(12) 0.0302(10) 0.0617(14) 0.0030(9) -0.0153(10) 0.0015(9)
C15 0.0297(10) 0.0781(17) 0.0447(12) -0.0123(11) -0.0061(9) 0.0008(11)
C26 0.0601(15) 0.0512(14) 0.0513(14) -0.0138(11) -0.0197(12) 0.0032(11)
C28 0.0492(13) 0.0466(13) 0.0530(13) 0.0002(10) 0.0003(10) -0.0005(10)
C4 0.0540(14) 0.0354(11) 0.0617(14) 0.0123(10) 0.0094(11) -0.0025(10)
C29 0.0492(12) 0.0413(11) 0.0420(11) -0.0082(9) -0.0047(9) -0.0011(9)
C25 0.0540(13) 0.0528(14) 0.0395(11) -0.0091(10) -0.0065(10) 0.0065(11)
C8 0.0300(10) 0.0575(14) 0.0530(13) 0.0034(11) -0.0059(9) -0.0075(9)
C16 0.0409(12) 0.0389(12) 0.0675(15) -0.0147(11) 0.0097(11) -0.0069(9)
C20 0.0343(12) 0.0614(16) 0.098(2) -0.0049(15) -0.0063(13) 0.0070(11)
Cl1 0.0456(3) 0.0462(3) 0.0724(4) -0.0097(3) 0.0072(3) -0.0032(2)
O5 0.0966(18) 0.1038(19) 0.0804(16) -0.0051(14) 0.0274(13) 0.0155(15)
O7 0.094(2) 0.305(6) 0.0803(19) 0.015(3) -0.0060(16) 0.053(3)
O6 0.0712(15) 0.100(2) 0.132(2) -0.0148(17) -0.0057(14) -0.0353(14)
O8 0.170(4) 0.0543(16) 0.404(7) -0.040(3) 0.172(4) -0.0091(19)
O1W 0.0601(11) 0.0486(10) 0.0530(10) 0.0160(8) 0.0031(8) -0.0120(8)

loop_
_atom_type_symbol
_atom_type_description
_atom_type_scat_dispersion_real
_atom_type_scat_dispersion_imag
_atom_type_scat_source
C C 0.0033 0.0016 'International Tables Vol C Tables 4.2.6.8 and 6.1.1.4'
H H 0.0000 0.0000 'International Tables Vol C Tables 4.2.6.8 and 6.1.1.4'
N N 0.0061 0.0033 'International Tables Vol C Tables 4.2.6.8 and 6.1.1.4'
O O 0.0106 0.0060 'International Tables Vol C Tables 4.2.6.8 and 6.1.1.4'
Cl Cl 0.1484 0.1585 'International Tables Vol C Tables 4.2.6.8 and 6.1.1.4'
Ni Ni 0.3393 1.1124 'International Tables Vol C Tables 4.2.6.8 and 6.1.1.4'

loop_
_geom_angle_atom_site_label_1
_geom_angle_atom_site_label_2
_geom_angle_atom_site_label_3
_geom_angle
_geom_angle_site_symmetry_1
_geom_angle_site_symmetry_3
N2 Ni1 N4 102.21(6) . .
N2 Ni1 O2 95.37(6) . .
N4 Ni1 O2 161.31(6) . .
N2 Ni1 N1 84.68(6) . .
N4 Ni1 N1 91.00(6) . .
O2 Ni1 N1 84.32(6) . .
N2 Ni1 N3 92.62(6) . .
N4 Ni1 N3 84.59(6) . .
O2 Ni1 N3 101.03(6) . .
N1 Ni1 N3 174.24(6) . .
N2 Ni1 O1 154.60(6) . .
N4 Ni1 O1 103.16(5) . .
O2 Ni1 O1 59.62(5) . .
N1 Ni1 O1 96.20(6) . .
N3 Ni1 O1 88.42(5) . .
C1 N1 C14 113.98(15) . .
C1 N1 Ni1 105.54(12) . .
C14 N1 Ni1 120.57(12) . .
C1 N1 H1C 105.1 . .
C14 N1 H1C 105.1 . .
Ni1 N1 H1C 105.1 . .
C9 N3 C6 113.06(15) . .
C9 N3 Ni1 105.61(11) . .
C6 N3 Ni1 119.91(12) . .
C9 N3 H3A 105.7 . .
C6 N3 H3A 105.7 . .
Ni1 N3 H3A 105.7 . .
C17 O2 Ni1 93.46(11) . .
C23 O4 C22 108.77(15) . .
C2 N2 C3 112.79(15) . .
C2 N2 Ni1 103.69(12) . .
C3 N2 Ni1 117.23(11) . .
C2 N2 H2C 107.6 . .
C3 N2 H2C 107.6 . .
Ni1 N2 H2C 107.6 . .
C17 O1 Ni1 86.96(11) . .
C23 O3 C21 110.85(16) . .
C10 N4 C11 111.79(14) . .
C10 N4 Ni1 103.86(11) . .
C11 N4 Ni1 120.90(11) . .
C10 N4 H4D 106.5 . .
C11 N4 H4D 106.5 . .
Ni1 N4 H4D 106.5 . .
N1 C14 C16 107.75(16) . .
N1 C14 C13 110.47(15) . .
C16 C14 C13 111.51(18) . .
N1 C14 C15 110.06(17) . .
C16 C14 C15 108.41(18) . .
C13 C14 C15 108.61(16) . .
C21 C18 C22 107.79(17) . .
C21 C18 C17 113.30(16) . .
C22 C18 C17 108.76(16) . .
C21 C18 C19 110.05(17) . .
C22 C18 C19 108.71(17) . .
C17 C18 C19 108.15(16) . .
O2 C17 O1 119.76(17) . .
O2 C17 C18 117.61(16) . .
O1 C17 C18 122.62(17) . .
N4 C11 C12 112.02(16) . .
N4 C11 C13 111.38(15) . .
C12 C11 C13 108.18(16) . .
N4 C11 H11 108.4 . .
C12 C11 H11 108.4 . .
C13 C11 H11 108.4 . .
C11 C13 C14 118.79(16) . .
C11 C13 H13A 107.6 . .
C14 C13 H13A 107.6 . .
C11 C13 H13B 107.6 . .
C14 C13 H13B 107.6 . .
H13A C13 H13B 107.0 . .
N2 C3 C5 110.72(15) . .
N2 C3 C4 112.14(17) . .
C5 C3 C4 109.34(18) . .
N2 C3 H3 108.2 . .
C5 C3 H3 108.2 . .
C4 C3 H3 108.2 . .
O3 C21 C18 113.21(15) . .
O3 C21 H21A 108.9 . .
C18 C21 H21A 108.9 . .
O3 C21 H21B 108.9 . .
C18 C21 H21B 108.9 . .
H21A C21 H21B 107.7 . .
C29 C24 C25 118.3(2) . .
C29 C24 C23 121.83(19) . .
C25 C24 C23 119.7(2) . .
C3 C5 C6 118.36(16) . .
C3 C5 H5A 107.7 . .
C6 C5 H5A 107.7 . .
C3 C5 H5B 107.7 . .
C6 C5 H5B 107.7 . .
H5A C5 H5B 107.1 . .
N4 C10 C9 109.23(15) . .
N4 C10 H10A 109.8 . .
C9 C10 H10A 109.8 . .
N4 C10 H10B 109.8 . .
C9 C10 H10B 109.8 . .
H10A C10 H10B 108.3 . .
N1 C1 C2 109.79(16) . .
N1 C1 H1A 109.7 . .
C2 C1 H1A 109.7 . .
N1 C1 H1B 109.7 . .
C2 C1 H1B 109.7 . .
H1A C1 H1B 108.2 . .
C20 C19 C18 114.4(2) . .
C20 C19 H19A 108.7 . .
C18 C19 H19A 108.7 . .
C20 C19 H19B 108.7 . .
C18 C19 H19B 108.7 . .
H19A C19 H19B 107.6 . .
N3 C9 C10 110.12(16) . .
N3 C9 H9A 109.6 . .
C10 C9 H9A 109.6 . .
N3 C9 H9B 109.6 . .
C10 C9 H9B 109.6 . .
H9A C9 H9B 108.2 . .
C6 C7 H7A 109.5 . .
C6 C7 H7B 109.5 . .
H7A C7 H7B 109.5 . .
C6 C7 H7C 109.5 . .
H7A C7 H7C 109.5 . .
H7B C7 H7C 109.5 . .
C11 C12 H12A 109.5 . .
C11 C12 H12B 109.5 . .
H12A C12 H12B 109.5 . .
C11 C12 H12C 109.5 . .
H12A C12 H12C 109.5 . .
H12B C12 H12C 109.5 . .
N2 C2 C1 109.25(16) . .
N2 C2 H2A 109.8 . .
C1 C2 H2A 109.8 . .
N2 C2 H2B 109.8 . .
C1 C2 H2B 109.8 . .
H2A C2 H2B 108.3 . .
O3 C23 O4 109.71(16) . .
O3 C23 C24 109.19(17) . .
O4 C23 C24 111.29(16) . .
O3 C23 H23 108.9 . .
O4 C23 H23 108.9 . .
C24 C23 H23 108.9 . .
O4 C22 C18 111.69(16) . .
O4 C22 H22A 109.3 . .
C18 C22 H22A 109.3 . .
O4 C22 H22B 109.3 . .
C18 C22 H22B 109.3 . .
H22A C22 H22B 107.9 . .
N3 C6 C7 107.38(16) . .
N3 C6 C5 110.40(15) . .
C7 C6 C5 111.27(17) . .
N3 C6 C8 111.75(16) . .
C7 C6 C8 107.98(17) . .
C5 C6 C8 108.08(17) . .
C26 C27 C28 121.3(2) . .
C26 C27 Cl2 119.94(18) . .
C28 C27 Cl2 118.8(2) . .
C14 C15 H15A 109.5 . .
C14 C15 H15B 109.5 . .
H15A C15 H15B 109.5 . .
C14 C15 H15C 109.5 . .
H15A C15 H15C 109.5 . .
H15B C15 H15C 109.5 . .
C27 C26 C25 119.6(2) . .
C27 C26 H26 120.2 . .
C25 C26 H26 120.2 . .
C27 C28 C29 118.6(2) . .
C27 C28 H28 120.7 . .
C29 C28 H28 120.7 . .
C3 C4 H4A 109.5 . .
C3 C4 H4B 109.5 . .
H4A C4 H4B 109.5 . .
C3 C4 H4C 109.5 . .
H4A C4 H4C 109.5 . .
H4B C4 H4C 109.5 . .
C24 C29 C28 121.4(2) . .
C24 C29 H29 119.3 . .
C28 C29 H29 119.3 . .
C26 C25 C24 120.7(2) . .
C26 C25 H25 119.6 . .
C24 C25 H25 119.6 . .
C6 C8 H8A 109.5 . .
C6 C8 H8B 109.5 . .
H8A C8 H8B 109.5 . .
C6 C8 H8C 109.5 . .
H8A C8 H8C 109.5 . .
H8B C8 H8C 109.5 . .
C14 C16 H16A 109.5 . .
C14 C16 H16B 109.5 . .
H16A C16 H16B 109.5 . .
C14 C16 H16C 109.5 . .
H16A C16 H16C 109.5 . .
H16B C16 H16C 109.5 . .
C19 C20 H20A 109.5 . .
C19 C20 H20B 109.5 . .
H20A C20 H20B 109.5 . .
C19 C20 H20C 109.5 . .
H20A C20 H20C 109.5 . .
H20B C20 H20C 109.5 . .
O8 Cl1 O6 109.3(2) . .
O8 Cl1 O5 112.6(2) . .
O6 Cl1 O5 112.98(18) . .
O8 Cl1 O7 108.9(3) . .
O6 Cl1 O7 106.3(2) . .
O5 Cl1 O7 106.53(18) . .
H1WB O1W H1WA 109.0(15) . .

loop_
_geom_bond_atom_site_label_1
_geom_bond_atom_site_label_2
_geom_bond_distance
_geom_bond_site_symmetry_2
Ni1 N2 2.0911(15) .
Ni1 N4 2.1016(15) .
Ni1 O2 2.1199(14) .
Ni1 N1 2.1299(15) .
Ni1 N3 2.1314(15) .
Ni1 O1 2.2614(14) .
Cl2 C27 1.746(2) .
N1 C1 1.482(3) .
N1 C14 1.502(2) .
N1 H1C 0.9800 .
N3 C9 1.483(2) .
N3 C6 1.507(2) .
N3 H3A 0.9800 .
O2 C17 1.260(2) .
O4 C23 1.421(2) .
O4 C22 1.430(3) .
N2 C2 1.479(2) .
N2 C3 1.488(2) .
N2 H2C 0.9800 .
O1 C17 1.262(2) .
O3 C23 1.411(2) .
O3 C21 1.428(2) .
N4 C10 1.477(2) .
N4 C11 1.497(2) .
N4 H4D 0.9800 .
C14 C16 1.520(3) .
C14 C13 1.533(3) .
C14 C15 1.542(3) .
C18 C21 1.530(3) .
C18 C22 1.535(3) .
C18 C17 1.535(2) .
C18 C19 1.543(3) .
C11 C12 1.528(3) .
C11 C13 1.528(3) .
C11 H11 0.9800 .
C13 H13A 0.9700 .
C13 H13B 0.9700 .
C3 C5 1.518(3) .
C3 C4 1.527(3) .
C3 H3 0.9800 .
C21 H21A 0.9700 .
C21 H21B 0.9700 .
C24 C29 1.381(3) .
C24 C25 1.390(3) .
C24 C23 1.500(3) .
C5 C6 1.531(3) .
C5 H5A 0.9700 .
C5 H5B 0.9700 .
C10 C9 1.507(3) .
C10 H10A 0.9700 .
C10 H10B 0.9700 .
C1 C2 1.503(3) .
C1 H1A 0.9700 .
C1 H1B 0.9700 .
C19 C20 1.517(4) .
C19 H19A 0.9700 .
C19 H19B 0.9700 .
C9 H9A 0.9700 .
C9 H9B 0.9700 .
C7 C6 1.524(3) .
C7 H7A 0.9600 .
C7 H7B 0.9600 .
C7 H7C 0.9600 .
C12 H12A 0.9600 .
C12 H12B 0.9600 .
C12 H12C 0.9600 .
C2 H2A 0.9700 .
C2 H2B 0.9700 .
C23 H23 0.9800 .
C22 H22A 0.9700 .
C22 H22B 0.9700 .
C6 C8 1.538(3) .
C27 C26 1.368(4) .
C27 C28 1.374(3) .
C15 H15A 0.9600 .
C15 H15B 0.9600 .
C15 H15C 0.9600 .
C26 C25 1.380(4) .
C26 H26 0.9300 .
C28 C29 1.387(3) .
C28 H28 0.9300 .
C4 H4A 0.9600 .
C4 H4B 0.9600 .
C4 H4C 0.9600 .
C29 H29 0.9300 .
C25 H25 0.9300 .
C8 H8A 0.9600 .
C8 H8B 0.9600 .
C8 H8C 0.9600 .
C16 H16A 0.9600 .
C16 H16B 0.9600 .
C16 H16C 0.9600 .
C20 H20A 0.9600 .
C20 H20B 0.9600 .
C20 H20C 0.9600 .
Cl1 O8 1.344(3) .
Cl1 O6 1.406(2) .
Cl1 O5 1.410(2) .
Cl1 O7 1.410(3) .
O1W H1WB 0.857(9) .
O1W H1WA 0.846(9) .

loop_
_geom_hbond_atom_site_label_D
_geom_hbond_atom_site_label_H
_geom_hbond_atom_site_label_A
_geom_hbond_distance_DH
_geom_hbond_distance_HA
_geom_hbond_distance_DA
_geom_hbond_angle_DHA
_geom_hbond_site_symmetry_A
N3 H3A O6 0.98 2.35 3.181(3) 142.1 2_645
N2 H2C O1W 0.98 2.08 3.036(2) 164.9 2
N4 H4D O1W 0.98 2.13 3.081(2) 164.4 2
O1W H1WB O1 0.857(9) 1.940(12) 2.783(2) 167(2) .
O1W H1WA O6 0.846(9) 2.212(18) 2.982(3) 151(3) 2_645

loop_
_geom_torsion_atom_site_label_1
_geom_torsion_atom_site_label_2
_geom_torsion_atom_site_label_3
_geom_torsion_atom_site_label_4
_geom_torsion
_geom_torsion_site_symmetry_1
_geom_torsion_site_symmetry_2
_geom_torsion_site_symmetry_3
_geom_torsion_site_symmetry_4
C1 N1 C14 C16 163.29(18) . . . .
Ni1 N1 C14 C16 -69.60(19) . . . .
C1 N1 C14 C13 -74.7(2) . . . .
Ni1 N1 C14 C13 52.44(19) . . . .
C1 N1 C14 C15 45.3(2) . . . .
Ni1 N1 C14 C15 172.36(14) . . . .
Ni1 O2 C17 O1 -4.62(18) . . . .
Ni1 O2 C17 C18 175.83(14) . . . .
Ni1 O1 C17 O2 4.32(17) . . . .
Ni1 O1 C17 C18 -176.14(16) . . . .
C21 C18 C17 O2 -172.34(16) . . . .
C22 C18 C17 O2 -52.5(2) . . . .
C19 C18 C17 O2 65.4(2) . . . .
C21 C18 C17 O1 8.1(2) . . . .
C22 C18 C17 O1 127.95(19) . . . .
C19 C18 C17 O1 -114.2(2) . . . .
C10 N4 C11 C12 63.6(2) . . . .
Ni1 N4 C11 C12 -173.71(14) . . . .
C10 N4 C11 C13 -175.06(15) . . . .
Ni1 N4 C11 C13 -52.39(19) . . . .
N4 C11 C13 C14 67.9(2) . . . .
C12 C11 C13 C14 -168.62(18) . . . .
N1 C14 C13 C11 -67.8(2) . . . .
C16 C14 C13 C11 52.0(2) . . . .
C15 C14 C13 C11 171.43(19) . . . .
C2 N2 C3 C5 -178.56(16) . . . .
Ni1 N2 C3 C5 -58.24(18) . . . .
C2 N2 C3 C4 59.0(2) . . . .
Ni1 N2 C3 C4 179.34(14) . . . .
C23 O3 C21 C18 54.7(2) . . . .
C22 C18 C21 O3 -46.2(2) . . . .
C17 C18 C21 O3 74.1(2) . . . .
C19 C18 C21 O3 -164.65(17) . . . .
N2 C3 C5 C6 74.1(2) . . . .
C4 C3 C5 C6 -161.90(18) . . . .
C11 N4 C10 C9 -179.98(16) . . . .
Ni1 N4 C10 C9 48.09(17) . . . .
C14 N1 C1 C2 169.63(16) . . . .
Ni1 N1 C1 C2 35.08(19) . . . .
C21 C18 C19 C20 -55.1(3) . . . .
C22 C18 C19 C20 -172.9(2) . . . .
C17 C18 C19 C20 69.2(2) . . . .
C6 N3 C9 C10 167.92(16) . . . .
Ni1 N3 C9 C10 34.95(18) . . . .
N4 C10 C9 N3 -58.3(2) . . . .
C3 N2 C2 C1 176.40(16) . . . .
Ni1 N2 C2 C1 48.58(18) . . . .
N1 C1 C2 N2 -58.7(2) . . . .
C21 O3 C23 O4 -64.4(2) . . . .
C21 O3 C23 C24 173.40(15) . . . .
C22 O4 C23 O3 67.4(2) . . . .
C22 O4 C23 C24 -171.66(16) . . . .
C29 C24 C23 O3 24.7(3) . . . .
C25 C24 C23 O3 -151.01(19) . . . .
C29 C24 C23 O4 -96.5(2) . . . .
C25 C24 C23 O4 87.7(2) . . . .
C23 O4 C22 C18 -60.6(2) . . . .
C21 C18 C22 O4 49.4(2) . . . .
C17 C18 C22 O4 -73.8(2) . . . .
C19 C18 C22 O4 168.67(17) . . . .
C9 N3 C6 C7 161.36(16) . . . .
Ni1 N3 C6 C7 -73.03(18) . . . .
C9 N3 C6 C5 -77.18(19) . . . .
Ni1 N3 C6 C5 48.42(19) . . . .
C9 N3 C6 C8 43.1(2) . . . .
Ni1 N3 C6 C8 168.74(14) . . . .
C3 C5 C6 N3 -67.7(2) . . . .
C3 C5 C6 C7 51.5(2) . . . .
C3 C5 C6 C8 169.85(17) . . . .
C28 C27 C26 C25 0.3(4) . . . .
Cl2 C27 C26 C25 -178.63(19) . . . .
C26 C27 C28 C29 -0.5(4) . . . .
Cl2 C27 C28 C29 178.48(18) . . . .
C25 C24 C29 C28 -0.1(3) . . . .
C23 C24 C29 C28 -175.9(2) . . . .
C27 C28 C29 C24 0.4(4) . . . .
C27 C26 C25 C24 0.0(4) . . . .
C29 C24 C25 C26 -0.1(3) . . . .
C23 C24 C25 C26 175.8(2) . . . .
